data_4313092
loop_
_publ_author_name
'Corey Seward'
'Jacquelyn Chan'
'Datong Song'
'Suning Wang'

_publ_section_title
;
 Anion Dependent Structures of Luminescent Silver(I) Complexes
;
_journal_name_full 'Inorganic Chemistry'
_journal_page_first 1112
_journal_page_last 1120
_journal_paper_doi 10.1021/ic020480q
_journal_volume 42
_journal_year 2003
_chemical_formula_sum 'C17 H15 Ag Cl N5 O4'
_chemical_formula_weight 496.66
_chemical_name_systematic
;
  ?
;
_space_group_IT_number 61
_symmetry_cell_setting orthorhombic
_symmetry_space_group_name_Hall '-P 2ac 2ab'
_symmetry_space_group_name_H-M 'P b c a'
_atom_sites_solution_hydrogens geom
_atom_sites_solution_primary direct
_atom_sites_solution_secondary difmap
_audit_creation_method SHELXL-97
_cell_angle_alpha 90.00
_cell_angle_beta 90.00
_cell_angle_gamma 90.00
_cell_formula_units_Z 8
_cell_length_a 6.4275(12)
_cell_length_b 23.160(5)
_cell_length_c 24.887(5)
_cell_measurement_temperature 296(2)
_cell_volume 3704.7(13)
_computing_cell_refinement 'Bruker SMART'
_computing_data_collection 'Bruker SMART'
_computing_data_reduction 'Bruker SHELXTL'
_computing_molecular_graphics 'Bruker SHELXTL'
_computing_publication_material 'Bruker SHELXTL'
_computing_structure_refinement 'SHELXL-97 (Sheldrick, 1997)'
_computing_structure_solution 'SHELXS-97 (Sheldrick, 1990)'
_diffrn_ambient_temperature 296(2)
_diffrn_measured_fraction_theta_full 0.965
_diffrn_measured_fraction_theta_max 0.965
_diffrn_measurement_device_type 'CCD area detector'
_diffrn_measurement_method 'phi and omega scans'
_diffrn_radiation_monochromator graphite
_diffrn_radiation_source 'fine-focus sealed tube'
_diffrn_radiation_type MoK\a
_diffrn_radiation_wavelength 0.71073
_diffrn_reflns_av_R_equivalents 0.1354
_diffrn_reflns_av_sigmaI/netI 0.2137
_diffrn_reflns_limit_h_max 8
_diffrn_reflns_limit_h_min -8
_diffrn_reflns_limit_k_max 27
_diffrn_reflns_limit_k_min -29
_diffrn_reflns_limit_l_max 32
_diffrn_reflns_limit_l_min -28
_diffrn_reflns_number 25112
_diffrn_reflns_theta_full 28.46
_diffrn_reflns_theta_max 28.46
_diffrn_reflns_theta_min 1.64
_exptl_absorpt_coefficient_mu 1.268
_exptl_absorpt_correction_T_max 0.2753
_exptl_absorpt_correction_T_min 0.2277
_exptl_absorpt_correction_type empirical
_exptl_crystal_colour colourless
_exptl_crystal_density_diffrn 1.781
_exptl_crystal_density_method 'not measured'
_exptl_crystal_description needle
_exptl_crystal_F_000 1984
_exptl_crystal_size_max .1
_exptl_crystal_size_mid .1
_exptl_crystal_size_min .4
_refine_diff_density_max 0.690
_refine_diff_density_min -0.848
_refine_diff_density_rms 0.090
_refine_ls_extinction_method none
_refine_ls_goodness_of_fit_ref 0.794
_refine_ls_hydrogen_treatment mixed
_refine_ls_matrix_type full
_refine_ls_number_parameters 289
_refine_ls_number_reflns 4528
_refine_ls_number_restraints 0
_refine_ls_restrained_S_all 0.794
_refine_ls_R_factor_all 0.2281
_refine_ls_R_factor_gt 0.0525
_refine_ls_shift/su_max 0.046
_refine_ls_shift/su_mean 0.005
_refine_ls_structure_factor_coef Fsqd
_refine_ls_weighting_details 'calc w=1/[\s^2^(Fo^2^)+(0.0492P)^2^+0.0000P] where P=(Fo^2^+2Fc^2^)/3'
_refine_ls_weighting_scheme calc
_refine_ls_wR_factor_gt 0.1013
_refine_ls_wR_factor_ref 0.1382
_reflns_number_gt 1165
_reflns_number_total 4528
_reflns_threshold_expression >2sigma(I)
_cod_data_source_file ic020480q_5.cif
_cod_data_source_block cs212
_cod_depositor_comments
;
The following automatic conversions were performed:

'_symmetry_cell_setting' value 'Orthorhombic' changed to
'orthorhombic' according to the built-in table from CIF Core
dictionary named 'cif_core.dic' version 2.4.1 from 2010-06-29.

Automatic conversion script
Id: cif_fix_values 1646 2011-03-28 12:23:43Z adriana 
;
_cod_original_cell_volume 3704.8(13)
_cod_database_code 4313092

loop_
_symmetry_equiv_pos_as_xyz
'x, y, z'
'-x+1/2, -y, z+1/2'
'-x, y+1/2, -z+1/2'
'x+1/2, -y+1/2, -z'
'-x, -y, -z'
'x-1/2, y, -z-1/2'
'x, -y-1/2, z-1/2'
'-x-1/2, y-1/2, z'

loop_
_atom_site_label
_atom_site_type_symbol
_atom_site_fract_x
_atom_site_fract_y
_atom_site_fract_z
_atom_site_U_iso_or_equiv
_atom_site_adp_type
_atom_site_occupancy
_atom_site_symmetry_multiplicity
_atom_site_calc_flag
_atom_site_refinement_flags
_atom_site_disorder_assembly
_atom_site_disorder_group
Ag1 Ag 0.36738(10) 0.37404(4) 0.16644(2) 0.0795(3) Uani 1 1 d . . .
Cl1 Cl 0.1464(6) 0.09865(14) 0.12918(11) 0.0769(7) Uani 1 1 d . . .
O1 O 0.203(5) 0.0509(13) 0.1101(12) 0.172(15) Uani 0.50 1 d P . .
O1A O 0.117(6) 0.0367(15) 0.1175(12) 0.19(2) Uani 0.50 1 d P . .
O2 O 0.181(3) 0.1324(13) 0.0803(7) 0.098(8) Uani 0.50 1 d P . .
O2A O 0.170(5) 0.1424(14) 0.1009(16) 0.24(2) Uani 0.50 1 d P . .
O3 O -0.085(3) 0.0994(10) 0.1321(8) 0.106(7) Uani 0.50 1 d P . .
O3A O 0.005(5) 0.1127(14) 0.1626(19) 0.23(2) Uani 0.50 1 d P . .
O4 O 0.200(6) 0.113(2) 0.1765(14) 0.27(2) Uani 0.50 1 d P . .
O4A O 0.341(3) 0.1016(9) 0.1561(9) 0.154(10) Uani 0.50 1 d P . .
N1 N 0.2137(9) 0.4091(3) 0.0874(2) 0.0524(18) Uani 1 1 d . . .
N2 N -0.4041(10) 0.3136(3) 0.1216(2) 0.0537(18) Uani 1 1 d . . .
N3 N -0.1655(8) 0.4151(3) 0.2535(2) 0.0441(17) Uani 1 1 d . . .
N4 N -0.1213(9) 0.3768(3) 0.1099(2) 0.0465(14) Uani 1 1 d . . .
N5 N 0.1859(19) 0.2722(5) 0.2120(5) 0.140(4) Uani 1 1 d . . .
C1 C 0.0189(11) 0.3989(3) 0.0709(3) 0.040(2) Uani 1 1 d . . .
C2 C -0.0407(12) 0.4077(3) 0.0188(3) 0.052(2) Uani 1 1 d . . .
H2 H -0.1777 0.4011 0.0084 0.062 Uiso 1 1 calc R . .
C3 C 0.1039(14) 0.4263(4) -0.0182(3) 0.067(2) Uani 1 1 d . . .
H3 H 0.0672 0.4307 -0.0541 0.080 Uiso 1 1 calc R . .
C4 C 0.2979(14) 0.4380(4) -0.0019(4) 0.068(3) Uani 1 1 d . . .
H4 H 0.3969 0.4515 -0.0261 0.082 Uiso 1 1 calc R . .
C5 C 0.3481(13) 0.4296(4) 0.0511(3) 0.068(3) Uani 1 1 d . . .
H5 H 0.4822 0.4386 0.0624 0.081 Uiso 1 1 calc R . .
C6 C -0.2148(11) 0.3230(4) 0.1014(3) 0.041(2) Uani 1 1 d . . .
C7 C -0.1102(13) 0.2809(4) 0.0709(3) 0.062(2) Uani 1 1 d . . .
H7 H 0.0222 0.2883 0.0575 0.075 Uiso 1 1 calc R . .
C8 C -0.2017(18) 0.2304(4) 0.0615(4) 0.086(3) Uani 1 1 d . . .
H8 H -0.1341 0.2022 0.0414 0.103 Uiso 1 1 calc R . .
C9 C -0.396(2) 0.2204(4) 0.0817(4) 0.100(4) Uani 1 1 d . . .
H9 H -0.4630 0.1854 0.0752 0.120 Uiso 1 1 calc R . .
C10 C -0.4898(14) 0.2616(5) 0.1108(4) 0.073(3) Uani 1 1 d . . .
H10 H -0.6218 0.2540 0.1244 0.087 Uiso 1 1 calc R . .
C11 C -0.1479(10) 0.3851(3) 0.2069(3) 0.0465(19) Uani 1 1 d . . .
H11 H -0.1338 0.3452 0.2089 0.056 Uiso 1 1 calc R . .
C12 C -0.1496(10) 0.4104(3) 0.1570(3) 0.0385(18) Uani 1 1 d . . .
C13 C -0.1717(11) 0.4692(4) 0.1554(3) 0.053(2) Uani 1 1 d . . .
H13 H -0.1783 0.4879 0.1223 0.064 Uiso 1 1 calc R . .
C14 C -0.1843(12) 0.5011(3) 0.2022(4) 0.058(2) Uani 1 1 d . . .
H14 H -0.1933 0.5412 0.2012 0.070 Uiso 1 1 calc R . .
C15 C -0.1829(11) 0.4723(5) 0.2498(3) 0.053(2) Uani 1 1 d . . .
H15 H -0.1948 0.4936 0.2813 0.064 Uiso 1 1 calc R . .
C16 C 0.170(4) 0.2329(8) 0.2376(7) 0.202(9) Uani 1 1 d . . .
C17 C 0.172(4) 0.1830(7) 0.2765(6) 0.310(13) Uani 1 1 d . . .
H17A H 0.2985 0.1615 0.2723 0.465 Uiso 1 1 calc R . .
H17B H 0.0551 0.1583 0.2693 0.465 Uiso 1 1 calc R . .
H17C H 0.1628 0.1974 0.3126 0.465 Uiso 1 1 calc R . .

loop_
_atom_site_aniso_label
_atom_site_aniso_U_11
_atom_site_aniso_U_22
_atom_site_aniso_U_33
_atom_site_aniso_U_23
_atom_site_aniso_U_13
_atom_site_aniso_U_12
Ag1 0.0603(4) 0.1343(7) 0.0439(4) -0.0100(4) 0.0025(4) -0.0066(5)
Cl1 0.091(2) 0.073(2) 0.0670(18) -0.0033(17) 0.0096(19) -0.001(2)
O1 0.23(3) 0.066(19) 0.22(3) -0.062(18) 0.10(2) 0.027(18)
O1A 0.30(4) 0.11(2) 0.17(2) 0.049(17) -0.12(3) -0.13(3)
O2 0.068(11) 0.18(2) 0.047(8) 0.018(11) 0.020(6) 0.024(13)
O2A 0.21(3) 0.19(3) 0.34(5) 0.22(4) 0.06(3) -0.03(2)
O3 0.052(11) 0.125(17) 0.142(16) 0.037(13) 0.026(10) -0.005(11)
O3A 0.14(3) 0.24(3) 0.32(5) -0.15(3) 0.08(3) -0.09(2)
O4 0.23(4) 0.44(5) 0.15(2) -0.19(3) 0.00(2) -0.09(4)
O4A 0.153(19) 0.144(18) 0.16(2) 0.014(16) -0.131(19) 0.024(16)
N1 0.045(4) 0.070(5) 0.042(4) -0.003(4) 0.004(3) 0.006(4)
N2 0.050(5) 0.059(5) 0.052(4) -0.002(4) -0.010(3) -0.016(4)
N3 0.023(4) 0.073(5) 0.037(4) 0.000(4) -0.003(3) -0.002(4)
N4 0.048(3) 0.052(4) 0.039(3) -0.009(3) 0.011(3) -0.003(4)
N5 0.155(10) 0.088(9) 0.176(12) 0.019(8) 0.012(9) -0.013(7)
C1 0.034(4) 0.048(6) 0.038(5) -0.005(4) 0.002(4) 0.001(4)
C2 0.049(5) 0.069(6) 0.037(5) -0.011(4) -0.008(4) -0.015(4)
C3 0.069(7) 0.090(7) 0.042(5) -0.004(4) 0.009(5) -0.012(6)
C4 0.074(7) 0.074(7) 0.056(6) 0.011(5) 0.027(5) -0.012(5)
C5 0.052(5) 0.090(7) 0.060(6) 0.005(5) 0.016(5) -0.012(6)
C6 0.039(5) 0.046(6) 0.037(5) 0.001(4) -0.004(4) -0.018(4)
C7 0.059(6) 0.051(7) 0.077(6) -0.001(5) 0.013(5) -0.005(5)
C8 0.119(10) 0.044(7) 0.096(8) -0.020(6) 0.022(7) -0.023(7)
C9 0.143(12) 0.042(7) 0.113(10) 0.003(7) -0.018(9) -0.027(8)
C10 0.067(6) 0.075(9) 0.075(7) 0.002(6) 0.006(5) -0.022(6)
C11 0.036(4) 0.059(6) 0.044(4) 0.003(4) -0.003(4) -0.001(5)
C12 0.031(4) 0.039(5) 0.045(5) 0.008(4) 0.004(4) 0.011(4)
C13 0.053(5) 0.064(7) 0.042(5) 0.001(4) 0.009(4) 0.011(5)
C14 0.056(6) 0.036(6) 0.083(7) 0.000(5) 0.004(5) -0.005(4)
C15 0.035(5) 0.062(8) 0.063(6) -0.018(5) 0.006(4) 0.006(5)
C16 0.36(2) 0.103(15) 0.148(16) -0.013(11) 0.124(16) -0.017(18)
C17 0.63(4) 0.106(14) 0.189(18) 0.033(12) 0.08(3) 0.07(2)

loop_
_atom_type_symbol
_atom_type_description
_atom_type_scat_dispersion_real
_atom_type_scat_dispersion_imag
_atom_type_scat_source
C C 0.0033 0.0016 'International Tables Vol C Tables 4.2.6.8 and 6.1.1.4'
H H 0.0000 0.0000 'International Tables Vol C Tables 4.2.6.8 and 6.1.1.4'
N N 0.0061 0.0033 'International Tables Vol C Tables 4.2.6.8 and 6.1.1.4'
O O 0.0106 0.0060 'International Tables Vol C Tables 4.2.6.8 and 6.1.1.4'
Cl Cl 0.1484 0.1585 'International Tables Vol C Tables 4.2.6.8 and 6.1.1.4'
Ag Ag -0.8971 1.1015 'International Tables Vol C Tables 4.2.6.8 and 6.1.1.4'

loop_
_geom_angle_atom_site_label_1
_geom_angle_atom_site_label_2
_geom_angle_atom_site_label_3
_geom_angle
_geom_angle_site_symmetry_1
_geom_angle_site_symmetry_3
_geom_angle_publ_flag
N3 Ag1 N2 138.8(2) 6_656 1_655 ?
N3 Ag1 N1 124.4(2) 6_656 . ?
N2 Ag1 N1 94.2(2) 1_655 . ?
O2A Cl1 O1 118(2) . . ?
O2A Cl1 O3A 104(3) . . ?
O1 Cl1 O3A 133(2) . . ?
O2A Cl1 O4 106(3) . . ?
O1 Cl1 O4 120(3) . . ?
O3A Cl1 O4 61.4(18) . . ?
O2A Cl1 O4A 97(2) . . ?
O1 Cl1 O4A 88.0(17) . . ?
O3A Cl1 O4A 108(2) . . ?
O4 Cl1 O4A 46.5(16) . . ?
O2A Cl1 O2 22(3) . . ?
O1 Cl1 O2 96.5(18) . . ?
O3A Cl1 O2 121(2) . . ?
O4 Cl1 O2 126(2) . . ?
O4A Cl1 O2 103.5(13) . . ?
O2A Cl1 O1A 134(2) . . ?
O1 Cl1 O1A 27(2) . . ?
O3A Cl1 O1A 106.7(19) . . ?
O4 Cl1 O1A 118(2) . . ?
O4A Cl1 O1A 104.5(15) . . ?
O2 Cl1 O1A 112.0(16) . . ?
O2A Cl1 O3 98.0(18) . . ?
O1 Cl1 O3 108.5(16) . . ?
O3A Cl1 O3 41.8(18) . . ?
O4 Cl1 O3 102.9(19) . . ?
O4A Cl1 O3 148.9(14) . . ?
O2 Cl1 O3 100.7(11) . . ?
O1A Cl1 O3 84.0(15) . . ?
O1A O1 Cl1 95(5) . . ?
O1 O1A Cl1 58(4) . . ?
O2A O2 Cl1 56(5) . . ?
O2 O2A Cl1 101(6) . . ?
O3A O3 Cl1 58(2) . . ?
O3 O3A Cl1 81(3) . . ?
O3 O3A O4 139(4) . . ?
Cl1 O3A O4 59.3(19) . . ?
O4A O4 Cl1 74(2) . . ?
O4A O4 O3A 133(4) . . ?
Cl1 O4 O3A 59(2) . . ?
O4 O4A Cl1 59.3(19) . . ?
C5 N1 C1 117.3(7) . . ?
C5 N1 Ag1 114.7(5) . . ?
C1 N1 Ag1 126.2(5) . . ?
C6 N2 C10 116.3(7) . . ?
C6 N2 Ag1 131.3(6) . 1_455 ?
C10 N2 Ag1 112.1(6) . 1_455 ?
C15 N3 C11 117.1(7) . . ?
C15 N3 Ag1 119.8(6) . 6_556 ?
C11 N3 Ag1 122.7(6) . 6_556 ?
C6 N4 C12 123.9(6) . . ?
C6 N4 C1 119.3(6) . . ?
C12 N4 C1 116.7(6) . . ?
N1 C1 C2 121.8(7) . . ?
N1 C1 N4 116.5(6) . . ?
C2 C1 N4 121.6(6) . . ?
C1 C2 C3 119.4(7) . . ?
C4 C3 C2 119.3(8) . . ?
C3 C4 C5 118.8(8) . . ?
N1 C5 C4 123.2(8) . . ?
N2 C6 N4 118.8(7) . . ?
N2 C6 C7 121.7(8) . . ?
N4 C6 C7 119.6(7) . . ?
C8 C7 C6 119.6(9) . . ?
C7 C8 C9 119.3(10) . . ?
C10 C9 C8 119.2(10) . . ?
C9 C10 N2 124.0(9) . . ?
N3 C11 C12 123.7(7) . . ?
C13 C12 C11 116.8(7) . . ?
C13 C12 N4 122.3(6) . . ?
C11 C12 N4 120.8(7) . . ?
C12 C13 C14 120.9(7) . . ?
C15 C14 C13 118.1(8) . . ?
N3 C15 C14 123.4(8) . . ?
N5 C16 C17 173(2) . . ?

loop_
_geom_bond_atom_site_label_1
_geom_bond_atom_site_label_2
_geom_bond_distance
_geom_bond_site_symmetry_2
_geom_bond_publ_flag
Ag1 N3 2.216(6) 6_656 ?
Ag1 N2 2.316(6) 1_655 ?
Ag1 N1 2.346(6) . ?
Cl1 O2A 1.24(3) . ?
Cl1 O1 1.26(2) . ?
Cl1 O3A 1.27(3) . ?
Cl1 O4 1.27(3) . ?
Cl1 O4A 1.423(18) . ?
Cl1 O2 1.46(2) . ?
Cl1 O1A 1.48(3) . ?
Cl1 O3 1.486(17) . ?
O1 O1A 0.67(5) . ?
O2 O2A 0.57(5) . ?
O3 O3A 1.00(4) . ?
O3A O4 1.30(4) . ?
O4 O4A 1.07(3) . ?
N1 C5 1.337(9) . ?
N1 C1 1.340(8) . ?
N2 C6 1.335(8) . ?
N2 C10 1.350(10) . ?
N2 Ag1 2.316(6) 1_455 ?
N3 C15 1.334(9) . ?
N3 C11 1.357(8) . ?
N3 Ag1 2.216(6) 6_556 ?
N4 C6 1.399(9) . ?
N4 C12 1.419(8) . ?
N4 C1 1.421(8) . ?
N5 C16 1.116(16) . ?
C1 C2 1.367(9) . ?
C2 C3 1.377(9) . ?
C3 C4 1.339(10) . ?
C4 C5 1.372(10) . ?
C6 C7 1.406(10) . ?
C7 C8 1.330(11) . ?
C8 C9 1.367(13) . ?
C9 C10 1.342(12) . ?
C11 C12 1.375(8) . ?
C12 C13 1.370(9) . ?
C13 C14 1.383(10) . ?
C14 C15 1.359(10) . ?
C16 C17 1.507(18) . ?
